data_7025779
loop_
_publ_author_name
'Waddell, Paul G.'
'Slawin, Alexandra M. Z.'
'Woollins, J. Derek'

_publ_section_title
;
 Correlating Pt-P bond lengths and Pt-P coupling constants.
;
_journal_issue 37
_journal_name_full 'Dalton transactions (Cambridge, England : 2003)'
_journal_page_first 8620
_journal_page_last 8625
_journal_paper_doi 10.1039/c003256e
_journal_volume 39
_journal_year 2010
_chemical_formula_moiety 'C16 H22 Br2 O4 P2 Pt '
_chemical_formula_sum 'C16 H22 Br2 O4 P2 Pt'
_chemical_formula_weight 695.19
_space_group_IT_number 2
_symmetry_cell_setting triclinic
_symmetry_Int_Tables_number 2
_symmetry_space_group_name_Hall '-P 1'
_symmetry_space_group_name_H-M 'P -1'
_audit_creation_date 2009-11-11
_audit_creation_method 'by CrystalStructure 3.8'
_cell_angle_alpha 110.452(8)
_cell_angle_beta 94.763(7)
_cell_angle_gamma 108.745(8)
_cell_formula_units_Z 2
_cell_length_a 9.1545(7)
_cell_length_b 9.9510(8)
_cell_length_c 13.1489(10)
_cell_measurement_reflns_used 10624
_cell_measurement_temperature 125.1
_cell_measurement_theta_max 27.5
_cell_measurement_theta_min 3.2
_cell_volume 1036.71(17)
_computing_cell_refinement PROCESS-AUTO
_computing_data_collection PROCESS-AUTO
_computing_data_reduction CrystalStructure
_computing_publication_material 'CrystalStructure 3.8'
_computing_structure_refinement SHELXL
_computing_structure_solution SIR2004
_diffrn_ambient_temperature 125.1
_diffrn_detector_area_resol_mean 6.85
_diffrn_measured_fraction_theta_full 0.997
_diffrn_measured_fraction_theta_max 0.998
_diffrn_measurement_device_type 'Rigaku SCXmini'
_diffrn_measurement_method \w
_diffrn_radiation_type 'Mo K\a'
_diffrn_radiation_wavelength 0.71075
_diffrn_reflns_av_R_equivalents 0.0255
_diffrn_reflns_limit_h_max 11
_diffrn_reflns_limit_h_min 0
_diffrn_reflns_limit_k_max 12
_diffrn_reflns_limit_k_min -12
_diffrn_reflns_limit_l_max 16
_diffrn_reflns_limit_l_min -17
_diffrn_reflns_number 3641
_diffrn_reflns_theta_full 25.00
_diffrn_reflns_theta_max 25.00
_exptl_absorpt_coefficient_mu 10.778
_exptl_absorpt_correction_T_max 0.3575
_exptl_absorpt_correction_T_min 0.1904
_exptl_absorpt_correction_type multi-scan
_exptl_absorpt_process_details CrystalClear
_exptl_crystal_colour Colorless
_exptl_crystal_density_diffrn 2.227
_exptl_crystal_density_method 'not measured'
_exptl_crystal_description Prism
_exptl_crystal_F_000 656.00
_exptl_crystal_size_max 0.23
_exptl_crystal_size_mid 0.13
_exptl_crystal_size_min 0.12
_refine_diff_density_max 0.49
_refine_diff_density_min -0.69
_refine_ls_extinction_method none
_refine_ls_goodness_of_fit_ref 1.158
_refine_ls_hydrogen_treatment refall
_refine_ls_number_parameters 231
_refine_ls_number_reflns 3641
_refine_ls_R_factor_gt 0.0203
_refine_ls_shift/su_max 0.0010
_refine_ls_structure_factor_coef Fsqd
_refine_ls_weighting_details 'w = 1/[\s^2^(Fo^2^)+(0.0118P)^2^+4.0280P] where P=(Fo^2^+2Fc^2^)/3'
_refine_ls_weighting_scheme calc
_refine_ls_wR_factor_ref 0.0449
_reflns_number_gt 3534
_reflns_number_total 3641
_reflns_threshold_expression F^2^>2.0\s(F^2^)
_cod_data_source_file c003256e.txt
_cod_data_source_block '_6'
_cod_original_cell_volume 1036.72(14)
_cod_original_formula_sum 'C16 H22 Br2 O4 P2 Pt '
_cod_database_code 7025779

loop_
_symmetry_equiv_pos_site_id
_symmetry_equiv_pos_as_xyz
1 +X,+Y,+Z
2 -X,-Y,-Z

loop_
_atom_site_label
_atom_site_type_symbol
_atom_site_fract_x
_atom_site_fract_y
_atom_site_fract_z
_atom_site_U_iso_or_equiv
_atom_site_adp_type
_atom_site_occupancy
_atom_site_symmetry_multiplicity
_atom_site_calc_flag
_atom_site_refinement_flags
Pt(1) Pt 0.506175(17) 0.427506(17) 0.688833(12) 0.00977(4) Uani 1.00 1 d .
Br(1) Br 0.56755(5) 0.18849(5) 0.63017(3) 0.01751(10) Uani 1.00 1 d .
Br(2) Br 0.79340(5) 0.58466(5) 0.74762(4) 0.02082(10) Uani 1.00 1 d .
P(1) P 0.25688(12) 0.26368(12) 0.63969(9) 0.0114(2) Uani 1.00 1 d .
P(2) P 0.44357(12) 0.63587(12) 0.75009(9) 0.0117(2) Uani 1.00 1 d .
O(1) O 0.1398(3) 0.3531(3) 0.6479(2) 0.0152(6) Uani 1.00 1 d .
O(2) O 0.1999(3) 0.1283(3) 0.5194(2) 0.0159(6) Uani 1.00 1 d .
O(3) O 0.5948(3) 0.7895(3) 0.7857(2) 0.0183(6) Uani 1.00 1 d .
O(4) O 0.3146(3) 0.6529(3) 0.6730(2) 0.0157(6) Uani 1.00 1 d .
C(1) C 0.2032(4) 0.1551(4) 0.7245(3) 0.0130(8) Uani 1.00 1 d .
C(2) C 0.1717(5) 0.2271(5) 0.8273(3) 0.0207(9) Uani 1.00 1 d .
C(3) C 0.1294(5) 0.1468(5) 0.8950(4) 0.0242(10) Uani 1.00 1 d .
C(4) C 0.1168(5) -0.0054(5) 0.8591(4) 0.0269(10) Uani 1.00 1 d .
C(5) C 0.1500(5) -0.0764(5) 0.7581(4) 0.0262(10) Uani 1.00 1 d .
C(6) C 0.1942(5) 0.0032(5) 0.6908(3) 0.0191(9) Uani 1.00 1 d .
C(7) C -0.0302(4) 0.2757(5) 0.6269(4) 0.0231(10) Uani 1.00 1 d .
C(8) C 0.2520(5) 0.1539(5) 0.4242(3) 0.0241(10) Uani 1.00 1 d .
C(9) C 0.3611(5) 0.6514(4) 0.8712(3) 0.0141(8) Uani 1.00 1 d .
C(10) C 0.4589(5) 0.6657(5) 0.9651(3) 0.0216(9) Uani 1.00 1 d .
C(11) C 0.4006(5) 0.6686(5) 1.0593(3) 0.0252(10) Uani 1.00 1 d .
C(12) C 0.2451(5) 0.6548(5) 1.0599(3) 0.0212(9) Uani 1.00 1 d .
C(13) C 0.1483(5) 0.6404(4) 0.9670(3) 0.0198(9) Uani 1.00 1 d .
C(14) C 0.2061(4) 0.6390(4) 0.8726(3) 0.0150(8) Uani 1.00 1 d .
C(15) C 0.5853(6) 0.9400(5) 0.8326(4) 0.0290(11) Uani 1.00 1 d .
C(16) C 0.2984(5) 0.6009(5) 0.5539(3) 0.0252(10) Uani 1.00 1 d .
H(1) H -0.0822 0.3384 0.6077 0.028 Uiso 1.00 1 c R
H(2) H 0.1790 0.3313 0.8512 0.025 Uiso 1.00 1 c R
H(3) H 0.1093 0.1963 0.9654 0.029 Uiso 1.00 1 c R
H(4) H 0.0852 -0.0614 0.9042 0.032 Uiso 1.00 1 c R
H(5) H 0.1424 -0.1807 0.7346 0.031 Uiso 1.00 1 c R
H(6) H 0.2183 -0.0459 0.6218 0.023 Uiso 1.00 1 c R
H(7) H -0.0594 0.2622 0.6937 0.028 Uiso 1.00 1 c R
H(8) H 0.2009 0.0585 0.3570 0.029 Uiso 1.00 1 c R
H(9) H -0.0640 0.1743 0.5650 0.028 Uiso 1.00 1 c R
H(10) H 0.5649 0.6735 0.9642 0.026 Uiso 1.00 1 c R
H(11) H 0.4671 0.6800 1.1236 0.030 Uiso 1.00 1 c R
H(12) H 0.2049 0.6553 1.1243 0.025 Uiso 1.00 1 c R
H(13) H 0.0420 0.6315 0.9679 0.024 Uiso 1.00 1 c R
H(14) H 0.1396 0.6295 0.8090 0.018 Uiso 1.00 1 c R
H(15) H 0.5354 0.9480 0.8964 0.035 Uiso 1.00 1 c R
H(16) H 0.3700 0.5466 0.5307 0.030 Uiso 1.00 1 c R
H(17) H 0.3670 0.1840 0.4360 0.029 Uiso 1.00 1 c R
H(18) H 0.2233 0.2366 0.4153 0.029 Uiso 1.00 1 c R
H(19) H 0.5221 0.9543 0.7762 0.035 Uiso 1.00 1 c R
H(20) H 0.6920 1.0201 0.8570 0.035 Uiso 1.00 1 c R
H(21) H 0.3251 0.6904 0.5336 0.030 Uiso 1.00 1 c R
H(22) H 0.1891 0.5306 0.5165 0.030 Uiso 1.00 1 c R

loop_
_atom_site_aniso_label
_atom_site_aniso_U_11
_atom_site_aniso_U_22
_atom_site_aniso_U_33
_atom_site_aniso_U_12
_atom_site_aniso_U_13
_atom_site_aniso_U_23
Pt(1) 0.00947(8) 0.00951(8) 0.01059(8) 0.00355(6) 0.00269(6) 0.00421(6)
Br(1) 0.0180(2) 0.0157(2) 0.0213(2) 0.00881(17) 0.00617(17) 0.00735(17)
Br(2) 0.0127(2) 0.0187(2) 0.0275(2) 0.00366(17) 0.00222(17) 0.00773(19)
P(1) 0.0107(5) 0.0095(4) 0.0136(5) 0.0035(4) 0.0032(4) 0.0042(4)
P(2) 0.0132(5) 0.0101(5) 0.0125(5) 0.0046(4) 0.0044(4) 0.0048(4)
O(1) 0.0094(14) 0.0112(14) 0.0234(16) 0.0031(11) 0.0004(11) 0.0066(12)
O(2) 0.0170(15) 0.0117(14) 0.0137(14) 0.0026(12) 0.0011(11) 0.0021(12)
O(3) 0.0182(15) 0.0075(14) 0.0255(16) 0.0016(12) 0.0073(12) 0.0047(12)
O(4) 0.0228(16) 0.0157(14) 0.0146(14) 0.0110(12) 0.0051(12) 0.0093(12)
C(1) 0.011(2) 0.0113(19) 0.020(2) 0.0043(16) 0.0029(16) 0.0093(17)
C(2) 0.026(2) 0.015(2) 0.024(2) 0.0094(19) 0.0096(19) 0.0094(19)
C(3) 0.026(2) 0.027(2) 0.028(2) 0.013(2) 0.016(2) 0.015(2)
C(4) 0.025(2) 0.030(2) 0.039(2) 0.012(2) 0.014(2) 0.026(2)
C(5) 0.031(2) 0.016(2) 0.039(2) 0.012(2) 0.014(2) 0.016(2)
C(6) 0.019(2) 0.016(2) 0.025(2) 0.0084(18) 0.0089(18) 0.0092(19)
C(7) 0.011(2) 0.018(2) 0.036(2) 0.0052(18) -0.0013(18) 0.007(2)
C(8) 0.026(2) 0.028(2) 0.016(2) 0.008(2) 0.0049(18) 0.008(2)
C(9) 0.022(2) 0.0095(19) 0.015(2) 0.0080(17) 0.0063(17) 0.0069(17)
C(10) 0.018(2) 0.024(2) 0.022(2) 0.0086(19) 0.0029(18) 0.007(2)
C(11) 0.033(2) 0.032(2) 0.015(2) 0.016(2) 0.0052(19) 0.012(2)
C(12) 0.031(2) 0.018(2) 0.016(2) 0.009(2) 0.0113(19) 0.0078(18)
C(13) 0.022(2) 0.014(2) 0.025(2) 0.0076(18) 0.0120(19) 0.0084(19)
C(14) 0.018(2) 0.0107(19) 0.018(2) 0.0067(17) 0.0039(17) 0.0069(17)
C(15) 0.034(2) 0.009(2) 0.042(3) 0.008(2) 0.014(2) 0.007(2)
C(16) 0.032(2) 0.038(2) 0.016(2) 0.020(2) 0.0077(19) 0.015(2)

loop_
_atom_type_symbol
_atom_type_description
_atom_type_scat_dispersion_real
_atom_type_scat_dispersion_imag
_atom_type_scat_source
Pt Pt -1.703 8.390
;
International Tables for Crystallography
(1992, Vol. C, Tables 4.2.6.8 and 6.1.1.4)
;
Br Br -0.290 2.459
;
International Tables for Crystallography
(1992, Vol. C, Tables 4.2.6.8 and 6.1.1.4)
;
P P 0.102 0.094
;
International Tables for Crystallography
(1992, Vol. C, Tables 4.2.6.8 and 6.1.1.4)
;
O O 0.011 0.006
;
International Tables for Crystallography
(1992, Vol. C, Tables 4.2.6.8 and 6.1.1.4)
;
C C 0.003 0.002
;
International Tables for Crystallography
(1992, Vol. C, Tables 4.2.6.8 and 6.1.1.4)
;
H H 0.000 0.000
;
International Tables for Crystallography
(1992, Vol. C, Table 6.1.1.4)
;

loop_
_geom_angle_atom_site_label_1
_geom_angle_atom_site_label_2
_geom_angle_atom_site_label_3
_geom_angle
_geom_angle_publ_flag
Br(1) Pt(1) Br(2) 89.209(16) yes
Br(1) Pt(1) P(1) 84.28(3) yes
Br(1) Pt(1) P(2) 175.98(3) yes
Br(2) Pt(1) P(1) 172.79(3) yes
Br(2) Pt(1) P(2) 92.55(2) yes
P(1) Pt(1) P(2) 93.76(4) yes
Pt(1) P(1) O(1) 110.68(10) yes
Pt(1) P(1) O(2) 117.39(12) yes
Pt(1) P(1) C(1) 115.02(12) yes
O(1) P(1) O(2) 106.62(16) yes
O(1) P(1) C(1) 105.2(2) yes
O(2) P(1) C(1) 100.78(17) yes
Pt(1) P(2) O(3) 111.18(14) yes
Pt(1) P(2) O(4) 119.77(10) yes
Pt(1) P(2) C(9) 111.97(17) yes
O(3) P(2) O(4) 105.54(18) yes
O(3) P(2) C(9) 106.13(16) yes
O(4) P(2) C(9) 101.0(2) yes
P(1) O(1) C(7) 122.5(2) yes
P(1) O(2) C(8) 121.4(2) yes
P(2) O(3) C(15) 121.5(3) yes
P(2) O(4) C(16) 122.6(3) yes
P(1) C(1) C(2) 118.6(3) yes
P(1) C(1) C(6) 121.9(3) yes
C(2) C(1) C(6) 119.6(4) yes
C(1) C(2) C(3) 120.2(4) yes
C(2) C(3) C(4) 119.6(4) yes
C(3) C(4) C(5) 120.4(5) yes
C(4) C(5) C(6) 120.5(5) yes
C(1) C(6) C(5) 119.7(4) yes
P(2) C(9) C(10) 116.3(3) yes
P(2) C(9) C(14) 123.6(3) yes
C(10) C(9) C(14) 119.9(4) yes
C(9) C(10) C(11) 119.7(4) yes
C(10) C(11) C(12) 120.1(4) yes
C(11) C(12) C(13) 120.2(4) yes
C(12) C(13) C(14) 120.2(4) yes
C(9) C(14) C(13) 119.9(4) yes
C(1) C(2) H(2) 119.9 no
C(3) C(2) H(2) 119.9 no
C(2) C(3) H(3) 120.2 no
C(4) C(3) H(3) 120.2 no
C(3) C(4) H(4) 119.8 no
C(5) C(4) H(4) 119.8 no
C(4) C(5) H(5) 119.8 no
C(6) C(5) H(5) 119.8 no
C(1) C(6) H(6) 120.1 no
C(5) C(6) H(6) 120.1 no
O(1) C(7) H(1) 109.5 no
O(1) C(7) H(7) 109.5 no
O(1) C(7) H(9) 109.5 no
H(1) C(7) H(7) 109.5 no
H(1) C(7) H(9) 109.5 no
H(7) C(7) H(9) 109.5 no
O(2) C(8) H(8) 109.5 no
O(2) C(8) H(17) 109.5 no
O(2) C(8) H(18) 109.5 no
H(8) C(8) H(17) 109.5 no
H(8) C(8) H(18) 109.5 no
H(17) C(8) H(18) 109.5 no
C(9) C(10) H(10) 120.1 no
C(11) C(10) H(10) 120.1 no
C(10) C(11) H(11) 120.0 no
C(12) C(11) H(11) 120.0 no
C(11) C(12) H(12) 119.9 no
C(13) C(12) H(12) 119.9 no
C(12) C(13) H(13) 119.9 no
C(14) C(13) H(13) 119.9 no
C(9) C(14) H(14) 120.1 no
C(13) C(14) H(14) 120.1 no
O(3) C(15) H(15) 109.5 no
O(3) C(15) H(19) 109.5 no
O(3) C(15) H(20) 109.5 no
H(15) C(15) H(19) 109.5 no
H(15) C(15) H(20) 109.5 no
H(19) C(15) H(20) 109.5 no
O(4) C(16) H(16) 109.5 no
O(4) C(16) H(21) 109.5 no
O(4) C(16) H(22) 109.5 no
H(16) C(16) H(21) 109.5 no
H(16) C(16) H(22) 109.5 no
H(21) C(16) H(22) 109.5 no

loop_
_geom_bond_atom_site_label_1
_geom_bond_atom_site_label_2
_geom_bond_distance
_geom_bond_publ_flag
Pt(1) Br(1) 2.4933(5) yes
Pt(1) Br(2) 2.4762(4) yes
Pt(1) P(1) 2.2161(9) yes
Pt(1) P(2) 2.2248(12) yes
P(1) O(1) 1.586(3) yes
P(1) O(2) 1.585(2) yes
P(1) C(1) 1.801(5) yes
P(2) O(3) 1.583(2) yes
P(2) O(4) 1.581(3) yes
P(2) C(9) 1.797(4) yes
O(1) C(7) 1.450(4) yes
O(2) C(8) 1.451(6) yes
O(3) C(15) 1.442(6) yes
O(4) C(16) 1.446(5) yes
C(1) C(2) 1.394(6) yes
C(1) C(6) 1.391(6) yes
C(2) C(3) 1.391(8) yes
C(3) C(4) 1.382(7) yes
C(4) C(5) 1.379(7) yes
C(5) C(6) 1.385(8) yes
C(9) C(10) 1.400(6) yes
C(9) C(14) 1.387(6) yes
C(10) C(11) 1.384(7) yes
C(11) C(12) 1.386(7) yes
C(12) C(13) 1.383(7) yes
C(13) C(14) 1.387(7) yes
C(2) H(2) 0.950 no
C(3) H(3) 0.950 no
C(4) H(4) 0.950 no
C(5) H(5) 0.950 no
C(6) H(6) 0.950 no
C(7) H(1) 0.980 no
C(7) H(7) 0.980 no
C(7) H(9) 0.980 no
C(8) H(8) 0.980 no
C(8) H(17) 0.980 no
C(8) H(18) 0.980 no
C(10) H(10) 0.950 no
C(11) H(11) 0.950 no
C(12) H(12) 0.950 no
C(13) H(13) 0.950 no
C(14) H(14) 0.950 no
C(15) H(15) 0.980 no
C(15) H(19) 0.980 no
C(15) H(20) 0.980 no
C(16) H(16) 0.980 no
C(16) H(21) 0.980 no
C(16) H(22) 0.980 no

loop_
_geom_contact_atom_site_label_1
_geom_contact_atom_site_label_2
_geom_contact_distance
_geom_contact_site_symmetry_2
Br(1) C(7) 3.509(4) 1_655
O(2) O(2) 3.598(3) 2_556
O(2) C(7) 3.516(4) 2_556
O(3) C(8) 3.335(6) 2_666
O(4) C(5) 3.401(6) 1_565
C(5) O(4) 3.401(6) 1_545
C(7) Br(1) 3.509(4) 1_455
C(7) O(2) 3.516(4) 2_556
C(8) O(3) 3.335(6) 2_666
C(12) C(15) 3.506(6) 2_677
C(15) C(12) 3.506(6) 2_677
Pt(1) H(11) 3.032 2_667
Pt(1) H(16) 3.250 2_666
Pt(1) H(21) 3.440 2_666
Br(1) H(1) 3.160 1_655
Br(1) H(7) 3.223 1_655
Br(1) H(9) 3.583 1_655
Br(1) H(11) 3.126 2_667
Br(1) H(12) 3.237 2_667
Br(1) H(19) 3.454 1_545
Br(1) H(21) 2.908 2_666
Br(2) H(1) 3.111 1_655
Br(2) H(3) 3.497 2_667
Br(2) H(4) 3.428 1_665
Br(2) H(5) 3.356 1_665
Br(2) H(12) 3.372 2_667
Br(2) H(13) 3.327 1_655
Br(2) H(14) 3.051 1_655
Br(2) H(16) 3.440 2_666
Br(2) H(18) 3.250 2_666
Br(2) H(21) 3.563 2_666
Br(2) H(22) 3.291 2_666
P(1) H(11) 3.598 2_667
O(2) H(9) 2.621 2_556
O(3) H(8) 3.171 2_666
O(3) H(17) 3.055 2_666
O(3) H(18) 3.218 2_666
O(4) H(5) 2.615 1_565
O(4) H(17) 3.529 2_666
C(1) H(8) 3.471 2_556
C(1) H(11) 3.052 2_667
C(2) H(10) 3.127 2_667
C(2) H(11) 3.077 2_667
C(3) H(4) 3.593 2_557
C(3) H(10) 2.840 2_667
C(3) H(13) 3.240 2_567
C(4) H(10) 3.482 2_667
C(4) H(14) 3.537 1_545
C(5) H(8) 3.520 2_556
C(5) H(14) 3.197 1_545
C(5) H(18) 3.476 2_556
C(5) H(19) 3.302 1_545
C(6) H(8) 3.433 2_556
C(6) H(9) 3.111 2_556
C(6) H(11) 3.549 2_667
C(6) H(19) 3.357 1_545
C(7) H(6) 3.193 2_556
C(7) H(8) 3.279 2_556
C(7) H(21) 3.463 2_566
C(8) H(9) 3.225 2_556
C(8) H(19) 3.568 2_666
C(8) H(21) 3.589 2_666
C(10) H(11) 3.532 2_667
C(11) H(10) 3.428 2_667
C(11) H(15) 3.492 2_677
C(11) H(19) 3.410 2_677
C(11) H(20) 3.315 2_677
C(12) H(13) 3.076 2_567
C(12) H(19) 3.517 2_677
C(12) H(20) 2.867 2_677
C(13) H(3) 3.285 2_567
C(13) H(4) 3.543 1_565
C(13) H(12) 3.366 2_567
C(13) H(13) 3.150 2_567
C(13) H(20) 3.115 2_677
C(14) H(4) 3.408 1_565
C(14) H(5) 3.102 1_565
C(15) H(8) 3.296 2_666
C(15) H(17) 3.426 2_666
C(16) H(1) 3.124 2_566
C(16) H(5) 3.371 1_565
C(16) H(17) 3.082 2_666
H(1) Br(1) 3.160 1_455
H(1) Br(2) 3.111 1_455
H(1) C(16) 3.124 2_566
H(1) H(6) 3.168 2_556
H(1) H(21) 2.647 2_566
H(1) H(22) 2.714 2_566
H(2) H(10) 3.255 2_667
H(2) H(11) 3.271 2_667
H(2) H(12) 3.596 2_567
H(2) H(13) 3.249 2_567
H(3) Br(2) 3.497 2_667
H(3) C(13) 3.285 2_567
H(3) H(4) 2.914 2_557
H(3) H(10) 2.765 2_667
H(3) H(13) 2.510 2_567
H(3) H(20) 3.571 1_445
H(4) Br(2) 3.428 1_445
H(4) C(3) 3.593 2_557
H(4) C(13) 3.543 1_545
H(4) C(14) 3.408 1_545
H(4) H(3) 2.914 2_557
H(4) H(4) 3.162 2_557
H(4) H(13) 3.356 1_545
H(4) H(14) 3.110 1_545
H(4) H(20) 3.419 2_667
H(5) Br(2) 3.356 1_445
H(5) O(4) 2.615 1_545
H(5) C(14) 3.102 1_545
H(5) C(16) 3.371 1_545
H(5) H(14) 2.406 1_545
H(5) H(18) 3.513 2_556
H(5) H(19) 3.218 1_545
H(5) H(21) 3.343 1_545
H(5) H(22) 3.450 1_545
H(6) C(7) 3.193 2_556
H(6) H(1) 3.168 2_556
H(6) H(9) 2.394 2_556
H(6) H(19) 3.304 1_545
H(6) H(21) 2.984 1_545
H(7) Br(1) 3.223 1_455
H(7) H(8) 2.832 2_556
H(7) H(12) 2.834 2_567
H(8) O(3) 3.171 2_666
H(8) C(1) 3.471 2_556
H(8) C(5) 3.520 2_556
H(8) C(6) 3.433 2_556
H(8) C(7) 3.279 2_556
H(8) C(15) 3.296 2_666
H(8) H(7) 2.832 2_556
H(8) H(9) 2.827 2_556
H(8) H(19) 3.210 2_666
H(8) H(20) 2.984 2_666
H(9) Br(1) 3.583 1_455
H(9) O(2) 2.621 2_556
H(9) C(6) 3.111 2_556
H(9) C(8) 3.225 2_556
H(9) H(6) 2.394 2_556
H(9) H(8) 2.827 2_556
H(9) H(21) 3.462 2_566
H(10) C(2) 3.127 2_667
H(10) C(3) 2.840 2_667
H(10) C(4) 3.482 2_667
H(10) C(11) 3.428 2_667
H(10) H(2) 3.255 2_667
H(10) H(3) 2.765 2_667
H(10) H(11) 3.199 2_667
H(11) Pt(1) 3.032 2_667
H(11) Br(1) 3.126 2_667
H(11) P(1) 3.598 2_667
H(11) C(1) 3.052 2_667
H(11) C(2) 3.077 2_667
H(11) C(6) 3.549 2_667
H(11) C(10) 3.532 2_667
H(11) H(2) 3.271 2_667
H(11) H(10) 3.199 2_667
H(11) H(19) 3.374 2_677
H(12) Br(1) 3.237 2_667
H(12) Br(2) 3.372 2_667
H(12) C(13) 3.366 2_567
H(12) H(2) 3.596 2_567
H(12) H(7) 2.834 2_567
H(12) H(13) 2.776 2_567
H(12) H(19) 3.566 2_677
H(12) H(20) 2.972 2_677
H(13) Br(2) 3.327 1_455
H(13) C(3) 3.240 2_567
H(13) C(12) 3.076 2_567
H(13) C(13) 3.150 2_567
H(13) H(2) 3.249 2_567
H(13) H(3) 2.510 2_567
H(13) H(4) 3.356 1_565
H(13) H(12) 2.776 2_567
H(13) H(13) 2.917 2_567
H(13) H(20) 3.364 2_677
H(14) Br(2) 3.051 1_455
H(14) C(4) 3.537 1_565
H(14) C(5) 3.197 1_565
H(14) H(4) 3.110 1_565
H(14) H(5) 2.406 1_565
H(15) C(11) 3.492 2_677
H(15) H(15) 2.768 2_677
H(16) Pt(1) 3.250 2_666
H(16) Br(2) 3.440 2_666
H(16) H(16) 2.897 2_666
H(16) H(17) 2.834 2_666
H(16) H(18) 3.514 2_666
H(17) O(3) 3.055 2_666
H(17) O(4) 3.529 2_666
H(17) C(15) 3.426 2_666
H(17) C(16) 3.082 2_666
H(17) H(16) 2.834 2_666
H(17) H(19) 3.065 2_666
H(17) H(20) 3.568 2_666
H(17) H(21) 2.620 2_666
H(18) Br(2) 3.250 2_666
H(18) O(3) 3.218 2_666
H(18) C(5) 3.476 2_556
H(18) H(5) 3.513 2_556
H(18) H(16) 3.514 2_666
H(19) Br(1) 3.454 1_565
H(19) C(5) 3.302 1_565
H(19) C(6) 3.357 1_565
H(19) C(8) 3.568 2_666
H(19) C(11) 3.410 2_677
H(19) C(12) 3.517 2_677
H(19) H(5) 3.218 1_565
H(19) H(6) 3.304 1_565
H(19) H(8) 3.210 2_666
H(19) H(11) 3.374 2_677
H(19) H(12) 3.566 2_677
H(19) H(17) 3.065 2_666
H(20) C(11) 3.315 2_677
H(20) C(12) 2.867 2_677
H(20) C(13) 3.115 2_677
H(20) H(3) 3.571 1_665
H(20) H(4) 3.419 2_667
H(20) H(8) 2.984 2_666
H(20) H(12) 2.972 2_677
H(20) H(13) 3.364 2_677
H(20) H(17) 3.568 2_666
H(21) Pt(1) 3.440 2_666
H(21) Br(1) 2.908 2_666
H(21) Br(2) 3.563 2_666
H(21) C(7) 3.463 2_566
H(21) C(8) 3.589 2_666
H(21) H(1) 2.647 2_566
H(21) H(5) 3.343 1_565
H(21) H(6) 2.984 1_565
H(21) H(9) 3.462 2_566
H(21) H(17) 2.620 2_666
H(22) Br(2) 3.291 2_666
H(22) H(1) 2.714 2_566
H(22) H(5) 3.450 1_565
H(22) H(22) 3.280 2_566

loop_
_geom_torsion_atom_site_label_1
_geom_torsion_atom_site_label_2
_geom_torsion_atom_site_label_3
_geom_torsion_atom_site_label_4
_geom_torsion
Br(1) Pt(1) P(1) O(1) -174.50(14)
Br(1) Pt(1) P(1) O(2) -51.83(16)
Br(1) Pt(1) P(1) C(1) 66.48(16)
Br(2) Pt(1) P(2) O(3) 8.67(14)
Br(2) Pt(1) P(2) O(4) 132.21(14)
Br(2) Pt(1) P(2) C(9) -109.86(13)
P(1) Pt(1) P(2) O(3) -174.82(15)
P(1) Pt(1) P(2) O(4) -51.28(15)
P(1) Pt(1) P(2) C(9) 66.65(13)
P(2) Pt(1) P(1) O(1) 9.02(14)
P(2) Pt(1) P(1) O(2) 131.70(17)
P(2) Pt(1) P(1) C(1) -110.00(16)
Pt(1) P(1) O(1) C(7) -176.3(3)
Pt(1) P(1) O(2) C(8) -38.9(4)
Pt(1) P(1) C(1) C(2) 79.2(3)
Pt(1) P(1) C(1) C(6) -100.1(3)
O(1) P(1) O(2) C(8) 85.8(3)
O(2) P(1) O(1) C(7) 54.9(3)
O(1) P(1) C(1) C(2) -42.8(3)
O(1) P(1) C(1) C(6) 137.8(3)
C(1) P(1) O(1) C(7) -51.5(3)
O(2) P(1) C(1) C(2) -153.5(3)
O(2) P(1) C(1) C(6) 27.1(3)
C(1) P(1) O(2) C(8) -164.6(3)
Pt(1) P(2) O(3) C(15) -177.4(3)
Pt(1) P(2) O(4) C(16) -36.6(3)
Pt(1) P(2) C(9) C(10) 61.2(3)
Pt(1) P(2) C(9) C(14) -114.1(3)
O(3) P(2) O(4) C(16) 89.7(3)
O(4) P(2) O(3) C(15) 51.3(4)
O(3) P(2) C(9) C(10) -60.2(3)
O(3) P(2) C(9) C(14) 124.4(3)
C(9) P(2) O(3) C(15) -55.4(4)
O(4) P(2) C(9) C(10) -170.2(3)
O(4) P(2) C(9) C(14) 14.5(4)
C(9) P(2) O(4) C(16) -160.0(3)
P(1) C(1) C(2) C(3) 179.8(3)
P(1) C(1) C(6) C(5) -179.0(3)
C(2) C(1) C(6) C(5) 1.7(6)
C(6) C(1) C(2) C(3) -0.8(6)
C(1) C(2) C(3) C(4) -0.9(6)
C(2) C(3) C(4) C(5) 1.7(7)
C(3) C(4) C(5) C(6) -0.9(7)
C(4) C(5) C(6) C(1) -0.9(6)
P(2) C(9) C(10) C(11) -176.0(3)
P(2) C(9) C(14) C(13) 175.0(3)
C(10) C(9) C(14) C(13) -0.2(4)
C(14) C(9) C(10) C(11) -0.5(6)
C(9) C(10) C(11) C(12) 1.0(7)
C(10) C(11) C(12) C(13) -0.9(7)
C(11) C(12) C(13) C(14) 0.3(5)
C(12) C(13) C(14) C(9) 0.3(5)
